data_4348708
loop_
_publ_author_name
'Milin, Eric'
'Bela\"id, Sabrina'
'Patinec, V\'eronique'
'Triki, Smail'
'Chastanet, Guillaume'
'Marchivie, Mathieu'

_publ_section_title
;
 Dinuclear Spin-Crossover Complexes Based on Tetradentate and Bridging
 Cyanocarbanion Ligands.
;
_journal_issue 17
_journal_name_full 'Inorganic chemistry'
_journal_page_first 9038
_journal_page_last 9046
_journal_paper_doi 10.1021/acs.inorgchem.6b01542
_journal_volume 55
_journal_year 2016
_chemical_formula_moiety 'C56 H36 Fe2 N20'
_chemical_formula_sum 'C56 H36 Fe2 N20'
_chemical_formula_weight 1100.74
_space_group_crystal_system monoclinic
_space_group_IT_number 14
_space_group_name_Hall '-P 2yn'
_space_group_name_H-M_alt 'P 1 21/n 1'
_atom_sites_solution_hydrogens geom
_audit_creation_date 2015-12-22
_audit_creation_method
;
Olex2 1.2
(compiled Sep 16 2015 11:44:03 for OlexSys, GUI svn.r5103)
;
_cell_angle_alpha 90
_cell_angle_beta 105.126(8)
_cell_angle_gamma 90
_cell_formula_units_Z 2
_cell_length_a 11.470(4)
_cell_length_b 17.0473(10)
_cell_length_c 13.7884(5)
_cell_measurement_reflns_used 4689
_cell_measurement_temperature 310
_cell_measurement_theta_max 25.249
_cell_measurement_theta_min 3.597
_cell_volume 2602.7(9)
_computing_molecular_graphics 'Olex2 (Dolomanov et al., 2009)'
_computing_publication_material 'Olex2 (Dolomanov et al., 2009)'
_computing_structure_refinement 'ShelXL (Sheldrick, 2015)'
_computing_structure_solution 'ShelXT (Sheldrick, 2015)'
_diffrn_ambient_temperature 310
_diffrn_detector_area_resol_mean 8
_diffrn_measured_fraction_theta_full 0.996
_diffrn_measured_fraction_theta_max 0.996
_diffrn_measurement_device_type 'Bruker SMART APEX CCD area detector'
_diffrn_measurement_method '\w and \f scans'
_diffrn_radiation_monochromator graphite
_diffrn_radiation_type MoK\a
_diffrn_radiation_wavelength 0.71073
_diffrn_reflns_av_R_equivalents 0.0787
_diffrn_reflns_av_unetI/netI 0.0973
_diffrn_reflns_Laue_measured_fraction_full 0.996
_diffrn_reflns_Laue_measured_fraction_max 0.996
_diffrn_reflns_limit_h_max 11
_diffrn_reflns_limit_h_min -13
_diffrn_reflns_limit_k_max 20
_diffrn_reflns_limit_k_min -19
_diffrn_reflns_limit_l_max 15
_diffrn_reflns_limit_l_min -16
_diffrn_reflns_number 17617
_diffrn_reflns_point_group_measured_fraction_full 0.996
_diffrn_reflns_point_group_measured_fraction_max 0.996
_diffrn_reflns_theta_full 25.242
_diffrn_reflns_theta_max 25.250
_diffrn_reflns_theta_min 3.593
_diffrn_source 'sealed tube'
_exptl_absorpt_coefficient_mu 0.618
_exptl_absorpt_correction_T_max 0.7453
_exptl_absorpt_correction_T_min 0.6360
_exptl_absorpt_correction_type multi-scan
_exptl_absorpt_process_details
;
SADABS-2008/1 (Bruker,2008) was used for absorption correction.
wR2(int) was 0.0713 before and 0.0629 after correction.
The Ratio of minimum to maximum transmission is 0.8533.
The \l/2 correction factor is 0.0015.
;
_exptl_crystal_colour red
_exptl_crystal_colour_primary red
_exptl_crystal_density_diffrn 1.405
_exptl_crystal_description prism
_exptl_crystal_F_000 1128
_exptl_crystal_size_max 0.2
_exptl_crystal_size_mid 0.15
_exptl_crystal_size_min 0.1
_refine_diff_density_max 0.262
_refine_diff_density_min -0.228
_refine_diff_density_rms 0.056
_refine_ls_extinction_method none
_refine_ls_goodness_of_fit_ref 1.016
_refine_ls_hydrogen_treatment constr
_refine_ls_matrix_type full
_refine_ls_number_parameters 352
_refine_ls_number_reflns 4700
_refine_ls_number_restraints 0
_refine_ls_restrained_S_all 1.016
_refine_ls_R_factor_all 0.1266
_refine_ls_R_factor_gt 0.0548
_refine_ls_shift/su_max 0.001
_refine_ls_shift/su_mean 0.000
_refine_ls_structure_factor_coef Fsqd
_refine_ls_weighting_details 'w=1/[\s^2^(Fo^2^)+(0.0264P)^2^+1.2272P] where P=(Fo^2^+2Fc^2^)/3'
_refine_ls_weighting_scheme calc
_refine_ls_wR_factor_gt 0.0799
_refine_ls_wR_factor_ref 0.0956
_reflns_Friedel_coverage 0.000
_reflns_number_gt 2652
_reflns_number_total 4700
_reflns_threshold_expression 'I > 2\s(I)'
_cod_data_source_file ic6b01542_si_002.cif
_cod_data_source_block compound1p-310K
_cod_depositor_comments
;

2021-04-15
Z value and formula fixed to values more according to usual
chemical conventions.                 miguel
;
_cod_original_formula_sum 'C112 H72 Fe4 N40'
_cod_original_formula_weight 2201.49
_cod_original_formula_moiety '2(C56 H36 Fe2 N20)'
_cod_original_formula_units_Z 1
_cod_original_cell_volume 2602.8(9)
_cod_database_code 4348708
_shelxl_version_number 2013-4
_shelx_space_group_comment
;
The symmetry employed for this shelxl refinement is uniquely defined
by the following loop, which should always be used as a source of
symmetry information in preference to the above space-group names.
They are only intended as comments.
;
_shelx_estimated_absorpt_t_max 0.941
_shelx_estimated_absorpt_t_min 0.886
_olex2_refinement_description
;
1. Fixed Uiso
 At 1.2 times of:
  All C(H) groups, All C(H,H) groups
2.a Secondary CH2 refined with riding coordinates:
 C00P(H00A,H00B), C00X(H00C,H00D), C011(H01A,H01B)
2.b Aromatic/amide H refined with riding coordinates:
 C00I(H00I), C00K(H00K), C00N(H00N), C00S(H00S), C00U(H00U), C00V(H00V),
 C00W(H00W), C00Y(H00Y), C00Z(H00Z), C010(H010), C012(H012), C013(H013)
;
_olex2_submission_special_instructions 'No special instructions were received'

loop_
_space_group_symop_operation_xyz
'x, y, z'
'-x+1/2, y+1/2, -z+1/2'
'-x, -y, -z'
'x-1/2, -y-1/2, z-1/2'

loop_
_atom_site_label
_atom_site_type_symbol
_atom_site_fract_x
_atom_site_fract_y
_atom_site_fract_z
_atom_site_U_iso_or_equiv
_atom_site_adp_type
_atom_site_occupancy
_atom_site_site_symmetry_order
_atom_site_calc_flag
_atom_site_refinement_flags_posn
Fe01 Fe 0.87710(4) 0.64587(3) 0.31652(3) 0.03915(16) Uani 1 1 d .
N002 N 1.1768(2) 0.40825(16) 0.5784(2) 0.0438(7) Uani 1 1 d .
N003 N 1.0287(3) 0.58854(16) 0.3669(2) 0.0445(7) Uani 1 1 d .
N004 N 0.7291(3) 0.70940(15) 0.26779(19) 0.0440(7) Uani 1 1 d .
N005 N 0.9482(2) 0.73860(16) 0.3958(2) 0.0428(7) Uani 1 1 d .
N006 N 0.8260(3) 0.56390(16) 0.2123(2) 0.0468(7) Uani 1 1 d .
N007 N 0.9329(3) 0.69868(16) 0.20732(19) 0.0472(8) Uani 1 1 d .
C008 C 1.1096(4) 0.5478(2) 0.3988(2) 0.0384(8) Uani 1 1 d .
C009 C 1.3776(3) 0.4270(2) 0.3985(2) 0.0452(9) Uani 1 1 d .
C00A C 1.3071(3) 0.49426(19) 0.3938(2) 0.0411(9) Uani 1 1 d .
C00B C 1.2054(3) 0.49560(19) 0.4355(2) 0.0385(8) Uani 1 1 d .
C00C C 1.1928(3) 0.4461(2) 0.5140(3) 0.0386(8) Uani 1 1 d .
C00D C 1.3178(3) 0.6395(3) 0.3770(3) 0.0547(10) Uani 1 1 d .
C00E C 1.4957(4) 0.4312(2) 0.3842(3) 0.0516(10) Uani 1 1 d .
N00F N 1.5915(3) 0.43265(19) 0.3725(3) 0.0710(10) Uani 1 1 d .
N00G N 1.3064(3) 0.7027(2) 0.4032(3) 0.0755(11) Uani 1 1 d .
C00H C 1.3350(3) 0.5626(2) 0.3449(2) 0.0466(9) Uani 1 1 d .
C00I C 0.9311(3) 0.7636(2) 0.4829(3) 0.0536(10) Uani 1 1 d .
H00I H 0.8814 0.7345 0.5129 0.064 Uiso 1 1 calc R
C00J C 1.3377(4) 0.3513(3) 0.4159(3) 0.0589(10) Uani 1 1 d .
C00K C 0.7494(3) 0.5045(2) 0.2117(3) 0.0532(10) Uani 1 1 d .
H00K H 0.7105 0.5012 0.2629 0.064 Uiso 1 1 calc R
C00L C 1.0183(3) 0.7826(2) 0.3523(3) 0.0500(10) Uani 1 1 d .
N00M N 1.3080(4) 0.2884(2) 0.4275(3) 0.0966(14) Uani 1 1 d .
C00N C 0.6373(4) 0.7162(2) 0.3103(3) 0.0569(10) Uani 1 1 d .
H00N H 0.6331 0.6815 0.3613 0.068 Uiso 1 1 calc R
C00O C 1.3871(4) 0.5568(2) 0.2633(3) 0.0666(12) Uani 1 1 d .
C00P C 0.9685(4) 0.6357(2) 0.1464(3) 0.0624(11) Uani 1 1 d .
H00A H 1.0491 0.6171 0.1789 0.075 Uiso 1 1 calc R
H00B H 0.9684 0.6556 0.0804 0.075 Uiso 1 1 calc R
C00Q C 0.7338(3) 0.7600(2) 0.1939(3) 0.0473(9) Uani 1 1 d .
C00R C 0.8786(4) 0.5693(2) 0.1365(3) 0.0561(10) Uani 1 1 d .
C00S C 0.6493(4) 0.8188(2) 0.1643(3) 0.0644(12) Uani 1 1 d .
H00S H 0.6555 0.8540 0.1144 0.077 Uiso 1 1 calc R
N00T N 1.4255(4) 0.5505(2) 0.1947(3) 0.1086(15) Uani 1 1 d .
C00U C 0.9842(4) 0.8308(3) 0.5299(3) 0.0705(13) Uani 1 1 d .
H00U H 0.9721 0.8461 0.5913 0.085 Uiso 1 1 calc R
C00V C 1.0722(4) 0.8508(2) 0.3946(3) 0.0702(12) Uani 1 1 d .
H00V H 1.1194 0.8802 0.3626 0.084 Uiso 1 1 calc R
C00W C 0.5491(4) 0.7721(3) 0.2822(3) 0.0695(12) Uani 1 1 d .
H00W H 0.4856 0.7741 0.3124 0.083 Uiso 1 1 calc R
C00X C 1.0363(3) 0.7491(2) 0.2570(3) 0.0576(10) Uani 1 1 d .
H00C H 1.0444 0.7914 0.2122 0.069 Uiso 1 1 calc R
H00D H 1.1101 0.7184 0.2718 0.069 Uiso 1 1 calc R
C00Y C 0.7266(4) 0.4483(2) 0.1380(4) 0.0736(13) Uani 1 1 d .
H00Y H 0.6757 0.4064 0.1410 0.088 Uiso 1 1 calc R
C00Z C 1.0551(4) 0.8748(3) 0.4848(4) 0.0802(14) Uani 1 1 d .
H00Z H 1.0913 0.9206 0.5151 0.096 Uiso 1 1 calc R
C010 C 0.5557(4) 0.8247(3) 0.2093(4) 0.0764(13) Uani 1 1 d .
H010 H 0.4979 0.8640 0.1903 0.092 Uiso 1 1 calc R
C011 C 0.8304(4) 0.7450(2) 0.1434(3) 0.0577(11) Uani 1 1 d .
H01A H 0.8609 0.7947 0.1262 0.069 Uiso 1 1 calc R
H01B H 0.7968 0.7166 0.0814 0.069 Uiso 1 1 calc R
C012 C 0.7786(5) 0.4541(3) 0.0605(4) 0.0842(14) Uani 1 1 d .
H012 H 0.7628 0.4168 0.0095 0.101 Uiso 1 1 calc R
C013 C 0.8551(4) 0.5159(3) 0.0584(3) 0.0769(13) Uani 1 1 d .
H013 H 0.8904 0.5216 0.0052 0.092 Uiso 1 1 calc R

loop_
_atom_site_aniso_label
_atom_site_aniso_U_11
_atom_site_aniso_U_22
_atom_site_aniso_U_33
_atom_site_aniso_U_23
_atom_site_aniso_U_13
_atom_site_aniso_U_12
Fe01 0.0411(3) 0.0422(3) 0.0370(3) 0.0070(3) 0.0153(2) -0.0005(3)
N002 0.0417(19) 0.0478(18) 0.0459(17) 0.0070(16) 0.0184(15) 0.0090(15)
N003 0.045(2) 0.0483(19) 0.0440(17) 0.0077(15) 0.0187(15) -0.0021(16)
N004 0.048(2) 0.0436(18) 0.0395(16) 0.0014(15) 0.0099(15) -0.0030(15)
N005 0.0405(19) 0.0494(18) 0.0378(16) 0.0062(15) 0.0085(14) 0.0038(15)
N006 0.047(2) 0.0484(18) 0.0457(18) 0.0053(15) 0.0138(15) 0.0000(16)
N007 0.050(2) 0.0537(19) 0.0427(16) 0.0069(16) 0.0218(15) -0.0040(17)
C008 0.043(2) 0.042(2) 0.036(2) 0.0019(17) 0.0218(18) -0.009(2)
C009 0.041(2) 0.051(2) 0.051(2) -0.0003(19) 0.0241(18) 0.003(2)
C00A 0.041(2) 0.046(2) 0.0375(19) -0.0013(17) 0.0125(17) 0.0018(18)
C00B 0.035(2) 0.044(2) 0.0399(19) 0.0062(17) 0.0165(16) 0.0025(18)
C00C 0.034(2) 0.044(2) 0.040(2) -0.0010(19) 0.0143(17) 0.0059(17)
C00D 0.052(3) 0.057(3) 0.059(2) 0.013(2) 0.0196(19) -0.003(2)
C00E 0.058(3) 0.048(2) 0.052(2) -0.0038(19) 0.021(2) 0.003(2)
N00F 0.052(2) 0.076(2) 0.094(3) -0.009(2) 0.035(2) 0.000(2)
N00G 0.084(3) 0.060(2) 0.084(3) 0.000(2) 0.025(2) 0.000(2)
C00H 0.048(2) 0.050(2) 0.049(2) 0.008(2) 0.0262(18) 0.0000(19)
C00I 0.058(3) 0.052(2) 0.046(2) 0.003(2) 0.005(2) 0.010(2)
C00J 0.069(3) 0.052(2) 0.072(3) -0.006(2) 0.048(2) 0.004(2)
C00K 0.047(3) 0.053(2) 0.056(2) 0.007(2) 0.0060(19) -0.003(2)
C00L 0.041(2) 0.048(2) 0.055(2) 0.009(2) 0.0032(19) -0.0040(19)
N00M 0.135(4) 0.054(2) 0.133(3) -0.008(2) 0.092(3) -0.008(2)
C00N 0.056(3) 0.059(3) 0.058(2) 0.005(2) 0.019(2) 0.002(2)
C00O 0.088(3) 0.059(3) 0.065(3) 0.016(2) 0.042(3) 0.002(2)
C00P 0.070(3) 0.078(3) 0.050(2) 0.003(2) 0.035(2) 0.002(3)
C00Q 0.045(3) 0.048(2) 0.043(2) 0.002(2) 0.0014(19) -0.010(2)
C00R 0.063(3) 0.060(2) 0.047(2) -0.005(2) 0.018(2) 0.001(2)
C00S 0.069(3) 0.056(3) 0.059(3) 0.010(2) 0.000(2) -0.002(2)
N00T 0.164(4) 0.095(3) 0.100(3) 0.027(2) 0.093(3) 0.019(3)
C00U 0.082(4) 0.066(3) 0.053(3) -0.008(2) -0.003(2) 0.016(3)
C00V 0.060(3) 0.055(3) 0.084(3) 0.006(3) -0.001(2) -0.016(2)
C00W 0.055(3) 0.075(3) 0.079(3) 0.000(3) 0.018(2) 0.011(3)
C00X 0.052(3) 0.062(2) 0.062(2) 0.015(2) 0.021(2) -0.010(2)
C00Y 0.076(3) 0.059(3) 0.074(3) -0.004(3) 0.000(3) -0.008(2)
C00Z 0.084(4) 0.055(3) 0.083(3) -0.013(3) -0.013(3) -0.005(3)
C010 0.065(3) 0.062(3) 0.090(3) -0.004(3) -0.003(3) 0.016(2)
C011 0.068(3) 0.059(2) 0.043(2) 0.016(2) 0.010(2) -0.007(2)
C012 0.094(4) 0.074(3) 0.075(3) -0.025(3) 0.006(3) 0.001(3)
C013 0.083(4) 0.091(3) 0.061(3) -0.011(3) 0.026(2) 0.010(3)

loop_
_atom_type_symbol
_atom_type_description
_atom_type_scat_dispersion_real
_atom_type_scat_dispersion_imag
_atom_type_scat_source
C C 0.0033 0.0016 'International Tables Vol C Tables 4.2.6.8 and 6.1.1.4'
H H 0.0000 0.0000 'International Tables Vol C Tables 4.2.6.8 and 6.1.1.4'
Fe Fe 0.3463 0.8444 'International Tables Vol C Tables 4.2.6.8 and 6.1.1.4'
N N 0.0061 0.0033 'International Tables Vol C Tables 4.2.6.8 and 6.1.1.4'

loop_
_geom_angle_atom_site_label_1
_geom_angle_atom_site_label_2
_geom_angle_atom_site_label_3
_geom_angle
_geom_angle_site_symmetry_1
_geom_angle_site_symmetry_3
N002 Fe01 N003 85.67(11) 3_766 .
N002 Fe01 N004 95.79(12) 3_766 .
N002 Fe01 N005 97.63(11) 3_766 .
N002 Fe01 N006 96.56(11) 3_766 .
N002 Fe01 N007 178.54(11) 3_766 .
N003 Fe01 N004 176.75(11) . .
N003 Fe01 N005 90.17(11) . .
N003 Fe01 N006 88.45(11) . .
N003 Fe01 N007 93.61(12) . .
N004 Fe01 N006 94.26(11) . .
N004 Fe01 N007 85.00(12) . .
N005 Fe01 N004 86.76(11) . .
N005 Fe01 N006 165.59(12) . .
N005 Fe01 N007 83.63(12) . .
N006 Fe01 N007 82.15(12) . .
C00C N002 Fe01 169.9(3) . 3_766
C008 N003 Fe01 172.0(3) . .
C00N N004 Fe01 127.1(2) . .
C00N N004 C00Q 117.9(3) . .
C00Q N004 Fe01 114.0(3) . .
C00I N005 Fe01 128.1(3) . .
C00I N005 C00L 117.8(3) . .
C00L N005 Fe01 114.0(2) . .
C00K N006 Fe01 127.4(3) . .
C00K N006 C00R 118.5(3) . .
C00R N006 Fe01 114.1(3) . .
C00P N007 Fe01 106.9(2) . .
C00P N007 C011 109.7(3) . .
C00X N007 Fe01 106.74(19) . .
C00X N007 C00P 112.2(3) . .
C00X N007 C011 112.2(3) . .
C011 N007 Fe01 108.9(2) . .
N003 C008 C00B 177.7(4) . .
C00A C009 C00E 120.9(3) . .
C00A C009 C00J 123.4(3) . .
C00J C009 C00E 115.7(3) . .
C009 C00A C00B 121.2(3) . .
C009 C00A C00H 119.7(3) . .
C00H C00A C00B 119.1(3) . .
C008 C00B C00A 120.7(3) . .
C008 C00B C00C 115.4(3) . .
C00C C00B C00A 123.9(3) . .
N002 C00C C00B 176.0(3) . .
N00G C00D C00H 178.4(4) . .
N00F C00E C009 178.3(4) . .
C00D C00H C00A 122.9(3) . .
C00O C00H C00A 121.0(3) . .
C00O C00H C00D 116.0(3) . .
N005 C00I H00I 118.7 . .
N005 C00I C00U 122.5(4) . .
C00U C00I H00I 118.7 . .
N00M C00J C009 177.1(4) . .
N006 C00K H00K 119.0 . .
N006 C00K C00Y 122.0(4) . .
C00Y C00K H00K 119.0 . .
N005 C00L C00V 122.4(4) . .
N005 C00L C00X 114.4(3) . .
C00V C00L C00X 123.1(4) . .
N004 C00N H00N 118.5 . .
N004 C00N C00W 123.0(4) . .
C00W C00N H00N 118.5 . .
N00T C00O C00H 177.3(5) . .
N007 C00P H00A 110.1 . .
N007 C00P H00B 110.1 . .
N007 C00P C00R 108.1(3) . .
H00A C00P H00B 108.4 . .
C00R C00P H00A 110.1 . .
C00R C00P H00B 110.1 . .
N004 C00Q C00S 121.7(4) . .
N004 C00Q C011 115.4(3) . .
C00S C00Q C011 122.8(4) . .
N006 C00R C00P 114.7(3) . .
N006 C00R C013 121.7(4) . .
C013 C00R C00P 123.6(4) . .
C00Q C00S H00S 120.3 . .
C010 C00S C00Q 119.3(4) . .
C010 C00S H00S 120.3 . .
C00I C00U H00U 120.5 . .
C00Z C00U C00I 118.9(4) . .
C00Z C00U H00U 120.5 . .
C00L C00V H00V 120.6 . .
C00Z C00V C00L 118.8(4) . .
C00Z C00V H00V 120.6 . .
C00N C00W H00W 120.4 . .
C010 C00W C00N 119.2(4) . .
C010 C00W H00W 120.4 . .
N007 C00X C00L 110.6(3) . .
N007 C00X H00C 109.5 . .
N007 C00X H00D 109.5 . .
C00L C00X H00C 109.5 . .
C00L C00X H00D 109.5 . .
H00C C00X H00D 108.1 . .
C00K C00Y H00Y 120.2 . .
C012 C00Y C00K 119.6(4) . .
C012 C00Y H00Y 120.2 . .
C00U C00Z C00V 119.4(4) . .
C00U C00Z H00Z 120.3 . .
C00V C00Z H00Z 120.3 . .
C00S C010 H010 120.6 . .
C00W C010 C00S 118.9(4) . .
C00W C010 H010 120.6 . .
N007 C011 H01A 109.1 . .
N007 C011 H01B 109.1 . .
C00Q C011 N007 112.6(3) . .
C00Q C011 H01A 109.1 . .
C00Q C011 H01B 109.1 . .
H01A C011 H01B 107.8 . .
C00Y C012 H012 120.4 . .
C00Y C012 C013 119.2(4) . .
C013 C012 H012 120.4 . .
C00R C013 H013 120.5 . .
C012 C013 C00R 118.9(4) . .
C012 C013 H013 120.5 . .

loop_
_geom_bond_atom_site_label_1
_geom_bond_atom_site_label_2
_geom_bond_distance
_geom_bond_site_symmetry_2
Fe01 N002 1.950(3) 3_766
Fe01 N003 1.957(3) .
Fe01 N004 1.978(3) .
Fe01 N005 1.973(3) .
Fe01 N006 1.981(3) .
Fe01 N007 1.998(3) .
N002 Fe01 1.950(3) 3_766
N002 C00C 1.150(4) .
N003 C008 1.151(4) .
N004 C00N 1.338(4) .
N004 C00Q 1.346(4) .
N005 C00I 1.336(4) .
N005 C00L 1.349(4) .
N006 C00K 1.340(4) .
N006 C00R 1.340(4) .
N007 C00P 1.485(4) .
N007 C00X 1.480(4) .
N007 C011 1.497(4) .
C008 C00B 1.401(5) .
C009 C00A 1.395(4) .
C009 C00E 1.421(5) .
C009 C00J 1.410(5) .
C00A C00B 1.429(4) .
C00A C00H 1.424(4) .
C00B C00C 1.410(5) .
C00D N00G 1.154(4) .
C00D C00H 1.414(5) .
C00E N00F 1.153(4) .
C00H C00O 1.407(5) .
C00I H00I 0.9300 .
C00I C00U 1.378(5) .
C00J N00M 1.149(4) .
C00K H00K 0.9300 .
C00K C00Y 1.372(5) .
C00L C00V 1.374(5) .
C00L C00X 1.495(5) .
C00N H00N 0.9300 .
C00N C00W 1.368(5) .
C00O N00T 1.149(5) .
C00P H00A 0.9700 .
C00P H00B 0.9700 .
C00P C00R 1.512(5) .
C00Q C00S 1.380(5) .
C00Q C011 1.477(5) .
C00R C013 1.382(5) .
C00S H00S 0.9300 .
C00S C010 1.377(6) .
C00U H00U 0.9300 .
C00U C00Z 1.369(6) .
C00V H00V 0.9300 .
C00V C00Z 1.371(6) .
C00W H00W 0.9300 .
C00W C010 1.365(5) .
C00X H00C 0.9700 .
C00X H00D 0.9700 .
C00Y H00Y 0.9300 .
C00Y C012 1.356(6) .
C00Z H00Z 0.9300 .
C010 H010 0.9300 .
C011 H01A 0.9700 .
C011 H01B 0.9700 .
C012 H012 0.9300 .
C012 C013 1.377(6) .
C013 H013 0.9300 .

loop_
_geom_torsion_atom_site_label_1
_geom_torsion_atom_site_label_2
_geom_torsion_atom_site_label_3
_geom_torsion_atom_site_label_4
_geom_torsion
Fe01 N004 C00N C00W 167.7(3)
Fe01 N004 C00Q C00S -167.5(3)
Fe01 N004 C00Q C011 16.1(4)
Fe01 N005 C00I C00U -178.4(3)
Fe01 N005 C00L C00V 177.8(3)
Fe01 N005 C00L C00X -4.7(4)
Fe01 N006 C00K C00Y -175.9(3)
Fe01 N006 C00R C00P 1.2(4)
Fe01 N006 C00R C013 178.7(3)
Fe01 N007 C00P C00R 39.3(3)
Fe01 N007 C00X C00L -34.8(3)
Fe01 N007 C011 C00Q 18.2(3)
N004 C00N C00W C010 -1.6(6)
N004 C00Q C00S C010 -1.9(5)
N004 C00Q C011 N007 -23.0(4)
N005 C00I C00U C00Z 1.5(6)
N005 C00L C00V C00Z 0.6(6)
N005 C00L C00X N007 26.9(4)
N006 C00K C00Y C012 -2.8(6)
N006 C00R C013 C012 -2.2(6)
N007 C00P C00R N006 -27.4(4)
N007 C00P C00R C013 155.3(3)
C009 C00A C00B C008 -154.6(3)
C009 C00A C00B C00C 25.1(5)
C009 C00A C00H C00D -146.1(4)
C009 C00A C00H C00O 31.1(5)
C00B C00A C00H C00D 35.1(5)
C00B C00A C00H C00O -147.7(4)
C00E C009 C00A C00B -161.7(3)
C00E C009 C00A C00H 19.5(5)
C00H C00A C00B C008 24.2(5)
C00H C00A C00B C00C -156.1(3)
C00I N005 C00L C00V 0.4(5)
C00I N005 C00L C00X 178.0(3)
C00I C00U C00Z C00V -0.4(6)
C00J C009 C00A C00B 19.2(5)
C00J C009 C00A C00H -159.6(3)
C00K N006 C00R C00P -176.9(3)
C00K N006 C00R C013 0.5(5)
C00K C00Y C012 C013 1.0(7)
C00L N005 C00I C00U -1.5(5)
C00L C00V C00Z C00U -0.6(6)
C00N N004 C00Q C00S 1.9(5)
C00N N004 C00Q C011 -174.5(3)
C00N C00W C010 C00S 1.6(6)
C00P N007 C00X C00L -151.5(3)
C00P N007 C011 C00Q 134.9(3)
C00P C00R C013 C012 175.0(4)
C00Q N004 C00N C00W -0.2(5)
C00Q C00S C010 C00W 0.0(6)
C00R N006 C00K C00Y 2.0(5)
C00S C00Q C011 N007 160.6(3)
C00V C00L C00X N007 -155.5(3)
C00X N007 C00P C00R 155.9(3)
C00X N007 C011 C00Q -99.7(3)
C00X C00L C00V C00Z -176.7(4)
C00Y C012 C013 C00R 1.4(7)
C011 N007 C00P C00R -78.7(3)
C011 N007 C00X C00L 84.4(3)
C011 C00Q C00S C010 174.3(4)
